data_2205095
loop_
_publ_author_name
'Fan, Sai-Rong'
'Zhu, Long-Guan'
'Xiao, Hong-Ping'
'Ng, Seik Weng'

_publ_section_title
;Aquabis(2,2'-bipyridine)(3-carboxylato-4-hydroxybenzenesulfonato)manganese(II)
 dihydrate
;
_journal_issue 2
_journal_name_full 'Acta Crystallographica Section E'
_journal_page_first m377
_journal_page_last m378
_journal_paper_doi 10.1107/S1600536805002321
_journal_volume 61
_journal_year 2005
_chemical_formula_iupac '[Mn (C7 H4 O6 S) (C10 H8 N2)2 (H2 O)], 2 H2 O'
_chemical_formula_moiety 'C27 H22 Mn N4 O7 S, 2(H2 O)'
_chemical_formula_sum 'C27 H26 Mn N4 O9 S'
_chemical_formula_weight 637.52
_chemical_name_systematic
;Aquabis(2,2'-bipyridine)(3-carboxylato-4-hydroxybenzenesulfonato)manganese(II)
dihydrate
;
_space_group_IT_number 2
_symmetry_cell_setting triclinic
_symmetry_space_group_name_Hall '-P 1'
_symmetry_space_group_name_H-M 'P -1'
_atom_sites_solution_hydrogens geom
_atom_sites_solution_primary direct
_atom_sites_solution_secondary difmap
_audit_creation_method SHELXL-97
_cell_angle_alpha 73.5009(13)
_cell_angle_beta 84.7304(14)
_cell_angle_gamma 80.7830(13)
_cell_formula_units_Z 2
_cell_length_a 9.8406(6)
_cell_length_b 10.1729(6)
_cell_length_c 15.2354(9)
_cell_measurement_reflns_used 3913
_cell_measurement_temperature 298(2)
_cell_measurement_theta_max 25.9
_cell_measurement_theta_min 2.5
_cell_volume 1441.76(15)
_computing_cell_refinement 'SAINT (Bruker, 2002)'
_computing_data_collection 'SMART (Bruker, 2002)'
_computing_data_reduction SAINT
_computing_molecular_graphics 'ORTEPII (Johnson, 1976)'
_computing_publication_material SHELXL97
_computing_structure_refinement 'SHELXL97 (Sheldrick, 1997)'
_computing_structure_solution 'SHELXS97 (Sheldrick, 1997)'
_diffrn_ambient_temperature 298(2)
_diffrn_measured_fraction_theta_full 0.96
_diffrn_measured_fraction_theta_max 0.96
_diffrn_measurement_device_type 'Bruker APEX area-detector'
_diffrn_measurement_method '\f and \w'
_diffrn_radiation_monochromator graphite
_diffrn_radiation_source 'fine-focus sealed tube'
_diffrn_radiation_type MoK\a
_diffrn_radiation_wavelength 0.71073
_diffrn_reflns_av_R_equivalents 0.021
_diffrn_reflns_av_sigmaI/netI 0.036
_diffrn_reflns_limit_h_max 12
_diffrn_reflns_limit_h_min -12
_diffrn_reflns_limit_k_max 13
_diffrn_reflns_limit_k_min -13
_diffrn_reflns_limit_l_max 19
_diffrn_reflns_limit_l_min -19
_diffrn_reflns_number 12401
_diffrn_reflns_theta_full 27.5
_diffrn_reflns_theta_max 27.5
_diffrn_reflns_theta_min 2.1
_diffrn_standards_decay_% 0
_diffrn_standards_interval_count 0
_diffrn_standards_interval_time 0
_diffrn_standards_number 0
_exptl_absorpt_coefficient_mu 0.590
_exptl_absorpt_correction_T_max 0.922
_exptl_absorpt_correction_T_min 0.829
_exptl_absorpt_correction_type multi-scan
_exptl_absorpt_process_details '(SADABS; Bruker, 2002)'
_exptl_crystal_colour 'pale yellow'
_exptl_crystal_density_diffrn 1.469
_exptl_crystal_density_method 'not measured'
_exptl_crystal_description Block
_exptl_crystal_F_000 658
_exptl_crystal_size_max 0.33
_exptl_crystal_size_mid 0.22
_exptl_crystal_size_min 0.14
_refine_diff_density_max 0.37
_refine_diff_density_min -0.25
_refine_ls_extinction_method none
_refine_ls_goodness_of_fit_ref 1.03
_refine_ls_hydrogen_treatment mixed
_refine_ls_matrix_type full
_refine_ls_number_parameters 435
_refine_ls_number_reflns 6350
_refine_ls_number_restraints 22
_refine_ls_restrained_S_all 1.07
_refine_ls_R_factor_all 0.059
_refine_ls_R_factor_gt 0.048
_refine_ls_shift/su_max 0.001
_refine_ls_shift/su_mean 0.000
_refine_ls_structure_factor_coef Fsqd
_refine_ls_weighting_details 'calc w = 1/[\s^2^(Fo^2^)+(0.0667P)^2^+0.2944P] where P = (Fo^2^+2Fc^2^)/3'
_refine_ls_weighting_scheme calc
_refine_ls_wR_factor_gt 0.119
_refine_ls_wR_factor_ref 0.125
_reflns_number_gt 5289
_reflns_number_total 6350
_reflns_threshold_expression I>2\s(I)
_cod_data_source_file is6038.cif
_cod_data_source_block I
_cod_database_code 2205095
_cod_database_fobs_code 2205095

loop_
_symmetry_equiv_pos_as_xyz
'x, y, z'
'-x, -y, -z'

loop_
_atom_site_label
_atom_site_fract_x
_atom_site_fract_y
_atom_site_fract_z
_atom_site_U_iso_or_equiv
_atom_site_adp_type
_atom_site_calc_flag
_atom_site_refinement_flags
_atom_site_occupancy
_atom_site_disorder_assembly
_atom_site_disorder_group
_atom_site_type_symbol
Mn1 0.66514(3) 0.37459(3) 0.72077(2) 0.03845(12) Uani d . 1 . . Mn
S1 0.15269(8) 0.89654(6) 0.70579(5) 0.05640(19) Uani d D 1 . . S
N1 0.8862(2) 0.3996(2) 0.67331(14) 0.0452(5) Uani d . 1 . . N
N2 0.6648(2) 0.5723(2) 0.60489(13) 0.0434(4) Uani d . 1 . . N
N3 0.6575(2) 0.5032(2) 0.82460(14) 0.0471(5) Uani d . 1 . . N
N4 0.7248(2) 0.2279(2) 0.85734(13) 0.0478(5) Uani d . 1 . . N
O1 0.44885(17) 0.40819(18) 0.73177(13) 0.0527(4) Uani d . 1 . . O
O2 0.3487(2) 0.25030(18) 0.83930(13) 0.0633(5) Uani d . 1 . . O
O3 0.1105(2) 0.3160(2) 0.90628(15) 0.0719(6) Uani d D 1 . . O
H3o 0.186(2) 0.270(3) 0.892(2) 0.084(12) Uiso d D 1 . . H
O4 0.0882(4) 0.9232(3) 0.6222(2) 0.0720(11) Uani d PD 0.744(8) A 1 O
O5 0.0903(6) 0.9790(3) 0.7650(2) 0.0935(19) Uani d PD 0.744(8) A 1 O
O6 0.3019(3) 0.9051(3) 0.6895(3) 0.0826(15) Uani d PD 0.744(8) A 1 O
O4' 0.1969(18) 0.8908(10) 0.6132(5) 0.093(5) Uani d PD 0.256(8) A 2 O
O5' 0.0076(7) 0.9608(10) 0.6994(11) 0.114(7) Uani d PD 0.256(8) A 2 O
O6' 0.2380(17) 0.9483(12) 0.7500(8) 0.106(7) Uani d PD 0.256(8) A 2 O
O1w 0.6617(2) 0.2168(2) 0.65556(15) 0.0643(5) Uani d D 1 . . O
H1w1 0.722(3) 0.183(3) 0.621(2) 0.089(12) Uiso d D 1 . . H
H1w2 0.603(3) 0.162(3) 0.676(2) 0.077(11) Uiso d D 1 . . H
O2w 0.8646(3) 0.1236(3) 0.55065(18) 0.0786(6) Uani d D 1 . . O
H2w1 0.863(4) 0.111(5) 0.4981(15) 0.117(16) Uiso d D 1 . . H
H2w2 0.906(4) 0.050(2) 0.585(2) 0.102(14) Uiso d D 1 . . H
O3w 0.4783(3) 0.0517(2) 0.7500(2) 0.0797(7) Uani d D 1 . . O
H3w1 0.421(3) 0.013(4) 0.732(3) 0.102(14) Uiso d D 1 . . H
H3w2 0.434(4) 0.105(3) 0.779(3) 0.105(14) Uiso d D 1 . . H
C1 0.3550(3) 0.3727(2) 0.79118(16) 0.0441(5) Uani d . 1 . . C
C2 0.2405(2) 0.4824(2) 0.80386(15) 0.0380(5) Uani d . 1 A . C
C3 0.1232(3) 0.4484(3) 0.86009(17) 0.0473(6) Uani d . 1 . . C
C4 0.0179(3) 0.5516(3) 0.8691(2) 0.0604(7) Uani d . 1 A . C
H4 -0.0593 0.5291 0.9072 0.072 Uiso calc R 1 . . H
C5 0.0260(3) 0.6869(3) 0.8223(2) 0.0570(7) Uani d . 1 . . C
H5 -0.0466 0.7554 0.8278 0.068 Uiso calc R 1 A . H
C6 0.1415(2) 0.7224(2) 0.76685(16) 0.0414(5) Uani d . 1 A . C
C7 0.2473(2) 0.6202(2) 0.75835(15) 0.0379(5) Uani d . 1 . . C
H7 0.3251 0.6439 0.7213 0.046 Uiso calc R 1 A . H
C8 0.9940(3) 0.2999(3) 0.69448(19) 0.0543(6) Uani d . 1 . . C
H8 0.9781 0.2131 0.7313 0.065 Uiso calc R 1 . . H
C9 1.1268(3) 0.3198(3) 0.6643(2) 0.0601(7) Uani d . 1 . . C
H9 1.1990 0.2475 0.6789 0.072 Uiso calc R 1 . . H
C10 1.1507(3) 0.4485(3) 0.6123(2) 0.0620(7) Uani d . 1 . . C
H10 1.2401 0.4654 0.5923 0.074 Uiso calc R 1 . . H
C11 1.0408(3) 0.5533(3) 0.58965(19) 0.0554(6) Uani d . 1 . . C
H11 1.0554 0.6415 0.5546 0.067 Uiso calc R 1 . . H
C12 0.9093(2) 0.5250(2) 0.61983(16) 0.0431(5) Uani d . 1 . . C
C13 0.7843(3) 0.6253(2) 0.58981(16) 0.0452(5) Uani d . 1 . . C
C14 0.7885(3) 0.7626(3) 0.5432(2) 0.0700(9) Uani d . 1 . . C
H14 0.8711 0.7991 0.5347 0.084 Uiso calc R 1 . . H
C15 0.6695(4) 0.8450(3) 0.5094(2) 0.0822(10) Uani d . 1 . . C
H15 0.6712 0.9376 0.4779 0.099 Uiso calc R 1 . . H
C16 0.5489(3) 0.7903(3) 0.5221(2) 0.0712(9) Uani d . 1 . . C
H16 0.4679 0.8439 0.4984 0.085 Uiso calc R 1 . . H
C17 0.5504(3) 0.6541(3) 0.57102(18) 0.0554(6) Uani d . 1 . . C
H17 0.4681 0.6170 0.5810 0.067 Uiso calc R 1 . . H
C18 0.6192(3) 0.6399(3) 0.8062(2) 0.0584(7) Uani d . 1 . . C
H18 0.6000 0.6894 0.7462 0.070 Uiso calc R 1 . . H
C19 0.6066(3) 0.7110(3) 0.8718(2) 0.0626(7) Uani d . 1 . . C
H19 0.5802 0.8063 0.8564 0.075 Uiso calc R 1 . . H
C20 0.6339(3) 0.6379(3) 0.9602(2) 0.0622(7) Uani d . 1 . . C
H20 0.6267 0.6833 1.0059 0.075 Uiso calc R 1 . . H
C21 0.6722(3) 0.4972(3) 0.98081(18) 0.0544(6) Uani d . 1 . . C
H21 0.6898 0.4462 1.0408 0.065 Uiso calc R 1 . . H
C22 0.6842(2) 0.4317(3) 0.91168(16) 0.0424(5) Uani d . 1 . . C
C23 0.7262(2) 0.2796(3) 0.92914(16) 0.0450(5) Uani d . 1 . . C
C24 0.7660(3) 0.1944(3) 1.01380(19) 0.0677(8) Uani d . 1 . . C
H24 0.7653 0.2311 1.0633 0.081 Uiso calc R 1 . . H
C25 0.8065(4) 0.0555(3) 1.0243(2) 0.0800(10) Uani d . 1 . . C
H25 0.8345 -0.0023 1.0807 0.096 Uiso calc R 1 . . H
C26 0.8054(4) 0.0028(3) 0.9516(2) 0.0779(9) Uani d . 1 . . C
H26 0.8321 -0.0911 0.9576 0.093 Uiso calc R 1 . . H
C27 0.7640(3) 0.0916(3) 0.8691(2) 0.0648(8) Uani d . 1 . . C
H27 0.7631 0.0558 0.8194 0.078 Uiso calc R 1 . . H

loop_
_atom_site_aniso_label
_atom_site_aniso_U_11
_atom_site_aniso_U_22
_atom_site_aniso_U_33
_atom_site_aniso_U_12
_atom_site_aniso_U_13
_atom_site_aniso_U_23
Mn1 0.0448(2) 0.03194(19) 0.0361(2) -0.00390(14) -0.00063(14) -0.00659(14)
S1 0.0792(5) 0.0337(3) 0.0514(4) -0.0005(3) -0.0044(3) -0.0075(3)
N1 0.0487(11) 0.0381(10) 0.0490(11) -0.0041(8) -0.0016(9) -0.0137(9)
N2 0.0465(11) 0.0400(10) 0.0382(10) -0.0024(8) 0.0002(8) -0.0048(8)
N3 0.0556(12) 0.0405(11) 0.0455(11) -0.0045(9) -0.0025(9) -0.0138(9)
N4 0.0593(13) 0.0393(11) 0.0410(11) -0.0058(9) -0.0032(9) -0.0052(9)
O1 0.0429(9) 0.0514(10) 0.0598(11) 0.0009(8) 0.0043(8) -0.0151(8)
O2 0.0806(14) 0.0370(9) 0.0619(12) 0.0010(9) 0.0007(10) -0.0033(8)
O3 0.0803(15) 0.0508(12) 0.0751(14) -0.0275(11) 0.0199(12) 0.0003(10)
O4 0.092(3) 0.0637(19) 0.0498(17) 0.0094(18) -0.0133(18) -0.0070(14)
O5 0.171(5) 0.0441(16) 0.0605(19) 0.014(2) -0.006(2) -0.0216(14)
O6 0.087(2) 0.0464(17) 0.109(3) -0.0265(15) -0.017(2) -0.0007(18)
O4' 0.165(15) 0.053(6) 0.051(5) -0.026(7) 0.019(7) 0.001(4)
O5' 0.073(7) 0.050(5) 0.184(18) 0.010(5) 0.003(7) 0.011(7)
O6' 0.181(17) 0.075(7) 0.078(8) -0.081(10) -0.040(10) -0.004(6)
O1w 0.0639(13) 0.0634(13) 0.0792(14) -0.0194(10) 0.0170(11) -0.0420(11)
O2w 0.0798(15) 0.0857(17) 0.0672(15) 0.0130(13) 0.0010(12) -0.0308(14)
O3w 0.0696(15) 0.0610(14) 0.117(2) -0.0175(12) 0.0096(14) -0.0374(14)
C1 0.0515(14) 0.0371(12) 0.0435(13) -0.0031(10) -0.0066(11) -0.0114(10)
C2 0.0404(12) 0.0368(11) 0.0363(11) -0.0080(9) -0.0004(9) -0.0082(9)
C3 0.0517(14) 0.0450(13) 0.0447(13) -0.0170(11) 0.0050(10) -0.0082(10)
C4 0.0451(14) 0.0680(18) 0.0694(18) -0.0188(13) 0.0179(13) -0.0216(15)
C5 0.0466(14) 0.0560(16) 0.0688(18) 0.0010(12) 0.0035(12) -0.0240(14)
C6 0.0467(13) 0.0384(12) 0.0406(12) -0.0058(10) -0.0007(10) -0.0137(10)
C7 0.0413(12) 0.0382(11) 0.0347(11) -0.0100(9) 0.0030(9) -0.0096(9)
C8 0.0564(16) 0.0437(14) 0.0629(16) 0.0017(11) -0.0094(13) -0.0176(12)
C9 0.0480(15) 0.0706(19) 0.0668(18) 0.0069(13) -0.0127(13) -0.0323(15)
C10 0.0428(14) 0.088(2) 0.0649(18) -0.0131(14) -0.0032(12) -0.0347(16)
C11 0.0550(15) 0.0620(17) 0.0543(15) -0.0211(13) 0.0019(12) -0.0184(13)
C12 0.0479(13) 0.0429(13) 0.0421(12) -0.0078(10) 0.0012(10) -0.0174(10)
C13 0.0547(14) 0.0383(12) 0.0407(12) -0.0066(10) 0.0068(10) -0.0105(10)
C14 0.0701(19) 0.0432(15) 0.087(2) -0.0121(14) 0.0215(16) -0.0071(14)
C15 0.091(2) 0.0408(15) 0.091(2) 0.0000(16) 0.0201(19) 0.0071(15)
C16 0.076(2) 0.0543(17) 0.0607(18) 0.0158(15) -0.0018(15) 0.0063(14)
C17 0.0555(15) 0.0543(15) 0.0487(14) -0.0026(12) -0.0023(12) -0.0045(12)
C18 0.0724(18) 0.0470(15) 0.0557(16) -0.0024(13) -0.0042(13) -0.0169(12)
C19 0.0644(18) 0.0514(16) 0.080(2) -0.0058(13) 0.0008(15) -0.0326(15)
C20 0.0610(17) 0.076(2) 0.0648(18) -0.0171(14) 0.0084(14) -0.0421(16)
C21 0.0533(15) 0.0717(18) 0.0457(14) -0.0191(13) 0.0055(11) -0.0247(13)
C22 0.0366(12) 0.0535(14) 0.0402(12) -0.0133(10) 0.0032(9) -0.0154(10)
C23 0.0412(12) 0.0527(14) 0.0391(12) -0.0111(10) -0.0008(9) -0.0073(11)
C24 0.090(2) 0.070(2) 0.0423(15) -0.0162(16) -0.0128(14) -0.0083(13)
C25 0.109(3) 0.063(2) 0.0535(18) -0.0039(18) -0.0221(17) 0.0085(15)
C26 0.109(3) 0.0470(16) 0.064(2) 0.0000(16) -0.0145(18) 0.0052(14)
C27 0.092(2) 0.0418(14) 0.0545(16) -0.0050(14) -0.0065(15) -0.0045(12)

loop_
_atom_type_symbol
_atom_type_description
_atom_type_scat_dispersion_real
_atom_type_scat_dispersion_imag
_atom_type_scat_source
C C 0.0033 0.0016 'International Tables Vol C Tables 4.2.6.8 and 6.1.1.4'
H H 0.0000 0.0000 'International Tables Vol C Tables 4.2.6.8 and 6.1.1.4'
N N 0.0061 0.0033 'International Tables Vol C Tables 4.2.6.8 and 6.1.1.4'
O O 0.0106 0.0060 'International Tables Vol C Tables 4.2.6.8 and 6.1.1.4'
S S 0.1246 0.1234 'International Tables Vol C Tables 4.2.6.8 and 6.1.1.4'
Mn Mn 0.3368 0.7283 'International Tables Vol C Tables 4.2.6.8 and 6.1.1.4'

loop_
_geom_angle_atom_site_label_1
_geom_angle_atom_site_label_2
_geom_angle_atom_site_label_3
_geom_angle
_geom_angle_publ_flag
O1 Mn1 O1w 90.98(8) yes
O1 Mn1 N1 162.14(7) yes
O1 Mn1 N2 90.20(7) yes
O1 Mn1 N3 86.13(7) yes
O1 Mn1 N4 103.90(7) yes
O1w Mn1 N1 93.16(8) yes
O1w Mn1 N2 104.96(8) yes
O1w Mn1 N3 165.57(8) yes
O1w Mn1 N4 95.07(8) yes
N1 Mn1 N2 71.94(7) yes
N1 Mn1 N3 93.90(7) yes
N1 Mn1 N4 93.04(7) yes
N2 Mn1 N4 155.34(8) yes
N2 Mn1 N3 89.21(7) yes
N3 Mn1 N4 72.00(7) yes
O4 S1 O5 115.0(2) no
O4 S1 O6 110.9(2) no
O5 S1 O6 111.2(3) no
O4' S1 O5' 104.7(9) no
O4' S1 O6' 116.6(8) no
O5' S1 O6' 117.7(9) no
O6' S1 C6 108.8(4) no
O4 S1 C6 107.48(16) no
O5 S1 C6 106.35(16) no
O4' S1 C6 104.3(4) no
O5' S1 C6 103.3(4) no
O6 S1 C6 105.28(14) no
C8 N1 C12 118.4(2) no
C8 N1 Mn1 124.93(17) no
C12 N1 Mn1 116.66(15) no
C17 N2 C13 118.7(2) no
C17 N2 Mn1 124.02(17) no
C13 N2 Mn1 114.62(15) no
C18 N3 C22 118.2(2) no
C18 N3 Mn1 125.11(17) no
C22 N3 Mn1 116.47(15) no
C27 N4 C23 118.6(2) no
C27 N4 Mn1 122.66(18) no
C23 N4 Mn1 118.69(16) no
C1 O1 Mn1 137.71(16) no
O1 C1 O2 124.5(2) no
O1 C1 C2 117.7(2) no
O2 C1 C2 117.8(2) no
C7 C2 C3 118.7(2) no
C7 C2 C1 120.3(2) no
C3 C2 C1 121.1(2) no
O3 C3 C4 118.8(2) no
O3 C3 C2 121.4(2) no
C4 C3 C2 119.8(2) no
C5 C4 C3 120.6(2) no
C4 C5 C6 120.4(2) no
C7 C6 C5 119.3(2) no
C7 C6 S1 119.94(18) no
C5 C6 S1 120.78(19) no
C6 C7 C2 121.3(2) no
N1 C8 C9 123.0(3) no
C10 C9 C8 118.6(3) no
C9 C10 C11 119.4(3) no
C12 C11 C10 119.0(3) no
N1 C12 C11 121.5(2) no
N1 C12 C13 115.5(2) no
C11 C12 C13 122.7(2) no
N2 C13 C14 120.9(2) no
N2 C13 C12 115.8(2) no
C14 C13 C12 123.2(2) no
C15 C14 C13 119.4(3) no
C16 C15 C14 119.8(3) no
C15 C16 C17 118.2(3) no
N2 C17 C16 123.0(3) no
N3 C18 C19 123.2(3) no
C20 C19 C18 118.4(3) no
C19 C20 C21 119.4(3) no
C20 C21 C22 119.5(3) no
N3 C22 C21 121.3(2) no
N3 C22 C23 116.4(2) no
C21 C22 C23 122.3(2) no
N4 C23 C24 120.9(2) no
N4 C23 C22 116.3(2) no
C24 C23 C22 122.8(2) no
C25 C24 C23 119.6(3) no
C26 C25 C24 119.6(3) no
C25 C26 C27 118.5(3) no
N4 C27 C26 122.7(3) no
C3 O3 H3o 104(2) no
Mn1 O1w H1w1 131(2) no
Mn1 O1w H1w2 117(2) no
H1w1 O1w H1w2 110(3) no
H2w1 O2w H2w2 108(4) no
H3w1 O3w H3w2 107(4) no
C5 C4 H4 119.7 no
C3 C4 H4 119.7 no
C4 C5 H5 119.8 no
C6 C5 H5 119.8 no
C6 C7 H7 119.3 no
C2 C7 H7 119.3 no
N1 C8 H8 118.5 no
C9 C8 H8 118.5 no
C10 C9 H9 120.7 no
C8 C9 H9 120.7 no
C9 C10 H10 120.3 no
C11 C10 H10 120.3 no
C12 C11 H11 120.5 no
C10 C11 H11 120.5 no
C15 C14 H14 120.3 no
C13 C14 H14 120.3 no
C16 C15 H15 120.1 no
C14 C15 H15 120.1 no
C15 C16 H16 120.9 no
C17 C16 H16 120.9 no
N2 C17 H17 118.5 no
C16 C17 H17 118.5 no
N3 C18 H18 118.4 no
C19 C18 H18 118.4 no
C20 C19 H19 120.8 no
C18 C19 H19 120.8 no
C19 C20 H20 120.3 no
C21 C20 H20 120.3 no
C20 C21 H21 120.2 no
C22 C21 H21 120.2 no
C25 C24 H24 120.2 no
C23 C24 H24 120.2 no
C26 C25 H25 120.2 no
C24 C25 H25 120.2 no
C25 C26 H26 120.7 no
C27 C26 H26 120.7 no
N4 C27 H27 118.6 no
C26 C27 H27 118.6 no

loop_
_geom_bond_atom_site_label_1
_geom_bond_atom_site_label_2
_geom_bond_distance
_geom_bond_publ_flag
Mn1 O1 2.0998(17) yes
Mn1 O1w 2.1200(19) yes
Mn1 N1 2.259(2) yes
Mn1 N2 2.2681(19) yes
Mn1 N3 2.311(2) yes
Mn1 N4 2.254(2) yes
S1 O6' 1.372(6) ?
S1 O4 1.412(3) no
S1 O5 1.434(3) no
S1 O4' 1.452(6) no
S1 O5' 1.472(6) no
S1 O6 1.479(3) no
S1 C6 1.767(2) no
N1 C8 1.338(3) no
N1 C12 1.346(3) no
N2 C17 1.337(3) no
N2 C13 1.345(3) no
N3 C18 1.336(3) no
N3 C22 1.347(3) no
N4 C27 1.343(3) no
N4 C23 1.344(3) no
O1 C1 1.253(3) no
O2 C1 1.261(3) no
O3 C3 1.350(3) no
C1 C2 1.493(3) no
C2 C7 1.386(3) no
C2 C3 1.402(3) no
C3 C4 1.379(4) no
C4 C5 1.370(4) no
C5 C6 1.386(3) no
C6 C7 1.374(3) no
C8 C9 1.372(4) no
C9 C10 1.369(4) no
C10 C11 1.384(4) no
C11 C12 1.380(3) no
C12 C13 1.483(3) no
C13 C14 1.382(4) no
C14 C15 1.374(5) no
C15 C16 1.365(5) no
C16 C17 1.373(4) no
C18 C19 1.377(4) no
C19 C20 1.368(4) no
C20 C21 1.372(4) no
C21 C22 1.385(3) no
C22 C23 1.489(4) no
C23 C24 1.385(4) no
C24 C25 1.373(5) no
C25 C26 1.362(5) no
C26 C27 1.376(4) no
O3 H3o 0.86(3) no
O1w H1w1 0.85(3) no
O1w H1w2 0.84(3) no
O2w H2w1 0.85(3) no
O2w H2w2 0.85(3) no
O3w H3w1 0.84(3) no
O3w H3w2 0.84(4) no
C4 H4 0.93 no
C5 H5 0.93 no
C7 H7 0.93 no
C8 H8 0.93 no
C9 H9 0.93 no
C10 H10 0.93 no
C11 H11 0.93 no
C14 H14 0.93 no
C15 H15 0.93 no
C16 H16 0.93 no
C17 H17 0.93 no
C18 H18 0.93 no
C19 H19 0.93 no
C20 H20 0.93 no
C21 H21 0.93 no
C24 H24 0.93 no
C25 H25 0.93 no
C26 H26 0.93 no
C27 H27 0.93 no

loop_
_geom_hbond_atom_site_label_D
_geom_hbond_atom_site_label_H
_geom_hbond_atom_site_label_A
_geom_hbond_site_symmetry_A
_geom_hbond_distance_DH
_geom_hbond_distance_HA
_geom_hbond_distance_DA
_geom_hbond_angle_DHA
_geom_hbond_publ_flag
O3 H3O O2 . 0.86(3) 1.734(18) 2.535(3) 155(4) yes
O1w H1w1 O2w . 0.85(3) 1.82(3) 2.667(3) 173(3) yes
O1w H1w2 O3w . 0.84(3) 1.87(3) 2.696(3) 166(3) yes
O2w H2w1 O4 2_666 0.85(3) 1.967(16) 2.793(4) 165(4) yes
O2w H2w1 O4' 2_666 0.85(3) 1.85(2) 2.671(10) 162(4) yes
O2w H2w2 O5' 1_645 0.85(3) 2.00(3) 2.750(13) 148(4) yes
O3w H3w1 O6 1_545 0.84(3) 1.986(12) 2.827(4) 174(4) yes
O3w H3w1 O6' 1_545 0.84(3) 1.98(3) 2.738(11) 149(4) yes
O3w H3w2 O2 . 0.84(4) 1.99(4) 2.824(3) 172(4) yes

loop_
_geom_torsion_atom_site_label_1
_geom_torsion_atom_site_label_2
_geom_torsion_atom_site_label_3
_geom_torsion_atom_site_label_4
_geom_torsion
_geom_torsion_publ_flag
O1 Mn1 N1 C8 -163.8(2) no
O1w Mn1 N1 C8 -60.7(2) no
N4 Mn1 N1 C8 34.5(2) no
N2 Mn1 N1 C8 -165.4(2) no
N3 Mn1 N1 C8 106.7(2) no
O1 Mn1 N1 C12 16.2(3) no
O1w Mn1 N1 C12 119.35(17) no
N4 Mn1 N1 C12 -145.40(17) no
N2 Mn1 N1 C12 14.64(16) no
N3 Mn1 N1 C12 -73.25(17) no
O1 Mn1 N2 C17 -1.4(2) no
O1w Mn1 N2 C17 89.6(2) no
N4 Mn1 N2 C17 -127.1(2) no
N1 Mn1 N2 C17 178.1(2) no
N3 Mn1 N2 C17 -87.5(2) no
O1 Mn1 N2 C13 159.60(16) no
O1w Mn1 N2 C13 -109.34(17) no
N4 Mn1 N2 C13 33.9(3) no
N1 Mn1 N2 C13 -20.89(16) no
N3 Mn1 N2 C13 73.47(16) no
O1 Mn1 N3 C18 -71.8(2) no
O1w Mn1 N3 C18 -150.6(3) no
N4 Mn1 N3 C18 -177.8(2) no
N1 Mn1 N3 C18 90.3(2) no
N2 Mn1 N3 C18 18.5(2) no
O1 Mn1 N3 C22 103.05(17) no
O1w Mn1 N3 C22 24.3(4) no
N4 Mn1 N3 C22 -2.92(16) no
N1 Mn1 N3 C22 -94.86(17) no
N2 Mn1 N3 C22 -166.70(17) no
O1 Mn1 N4 C27 102.1(2) no
O1w Mn1 N4 C27 9.8(2) no
N1 Mn1 N4 C27 -83.6(2) no
N2 Mn1 N4 C27 -134.7(2) no
N3 Mn1 N4 C27 -176.7(2) no
O1 Mn1 N4 C23 -80.45(18) no
O1w Mn1 N4 C23 -172.72(18) no
N1 Mn1 N4 C23 93.83(18) no
N2 Mn1 N4 C23 42.8(3) no
N3 Mn1 N4 C23 0.72(17) no
O1w Mn1 O1 C1 97.9(2) no
N4 Mn1 O1 C1 2.4(2) no
N1 Mn1 O1 C1 -158.7(2) no
N2 Mn1 O1 C1 -157.2(2) no
N3 Mn1 O1 C1 -68.0(2) no
Mn1 O1 C1 O2 -47.5(4) no
Mn1 O1 C1 C2 134.4(2) no
O1 C1 C2 C7 -7.0(3) no
O2 C1 C2 C7 174.8(2) no
O1 C1 C2 C3 171.6(2) no
O2 C1 C2 C3 -6.6(3) no
C7 C2 C3 O3 -179.9(2) no
C1 C2 C3 O3 1.4(4) no
C7 C2 C3 C4 -0.1(4) no
C1 C2 C3 C4 -178.7(2) no
O3 C3 C4 C5 -179.1(3) no
C2 C3 C4 C5 1.1(4) no
C3 C4 C5 C6 -1.4(4) no
C4 C5 C6 C7 0.8(4) no
C4 C5 C6 S1 179.7(2) no
O6' S1 C6 C7 -77.8(9) no
O4 S1 C6 C7 93.0(3) no
O5 S1 C6 C7 -143.3(3) no
O4' S1 C6 C7 47.2(7) no
O5' S1 C6 C7 156.4(7) no
O6 S1 C6 C7 -25.2(3) no
O6' S1 C6 C5 103.3(9) no
O4 S1 C6 C5 -85.9(3) no
O5 S1 C6 C5 37.8(3) no
O4' S1 C6 C5 -131.7(7) no
O5' S1 C6 C5 -22.5(8) no
O6 S1 C6 C5 155.9(3) no
C5 C6 C7 C2 0.2(3) no
S1 C6 C7 C2 -178.69(17) no
C3 C2 C7 C6 -0.6(3) no
C1 C2 C7 C6 178.1(2) no
C12 N1 C8 C9 0.1(4) no
Mn1 N1 C8 C9 -179.79(19) no
N1 C8 C9 C10 1.8(4) no
C8 C9 C10 C11 -1.7(4) no
C9 C10 C11 C12 -0.3(4) no
C8 N1 C12 C11 -2.3(3) no
Mn1 N1 C12 C11 177.66(18) no
C8 N1 C12 C13 172.8(2) no
Mn1 N1 C12 C13 -7.2(3) no
C10 C11 C12 N1 2.4(4) no
C10 C11 C12 C13 -172.4(2) no
C17 N2 C13 C14 2.3(4) no
Mn1 N2 C13 C14 -159.8(2) no
C17 N2 C13 C12 -173.2(2) no
Mn1 N2 C13 C12 24.7(2) no
N1 C12 C13 N2 -11.8(3) no
C11 C12 C13 N2 163.2(2) no
N1 C12 C13 C14 172.8(3) no
C11 C12 C13 C14 -12.1(4) no
N2 C13 C14 C15 -2.0(5) no
C12 C13 C14 C15 173.2(3) no
C13 C14 C15 C16 0.0(5) no
C14 C15 C16 C17 1.7(5) no
C13 N2 C17 C16 -0.6(4) no
Mn1 N2 C17 C16 159.7(2) no
C15 C16 C17 N2 -1.4(5) no
C22 N3 C18 C19 0.4(4) no
Mn1 N3 C18 C19 175.2(2) no
N3 C18 C19 C20 -0.4(4) no
C18 C19 C20 C21 -0.3(4) no
C19 C20 C21 C22 0.9(4) no
C18 N3 C22 C21 0.2(4) no
Mn1 N3 C22 C21 -175.01(17) no
C18 N3 C22 C23 179.8(2) no
Mn1 N3 C22 C23 4.6(3) no
C20 C21 C22 N3 -0.8(4) no
C20 C21 C22 C23 179.6(2) no
C27 N4 C23 C24 -0.5(4) no
Mn1 N4 C23 C24 -178.1(2) no
C27 N4 C23 C22 178.9(2) no
Mn1 N4 C23 C22 1.3(3) no
N3 C22 C23 N4 -4.0(3) no
C21 C22 C23 N4 175.6(2) no
N3 C22 C23 C24 175.4(2) no
C21 C22 C23 C24 -5.0(4) no
N4 C23 C24 C25 0.9(5) no
C22 C23 C24 C25 -178.5(3) no
C23 C24 C25 C26 -0.8(5) no
C24 C25 C26 C27 0.3(6) no
C23 N4 C27 C26 0.0(5) no
Mn1 N4 C27 C26 177.5(3) no
C25 C26 C27 N4 0.1(5) no
